data_1572409
loop_
_publ_author_name
'Huang, Tingting'
'Yuan, Li'
'Lu, Xueying'
'Qu, Yupei'
'Qu, Cheng'
'Xu, Yincai'
'Zheng, You-Xuan'
'Wang, Yue'

_publ_section_title
;
 Efficient circularly polarized multiple resonance thermally activated
 delayed fluorescence from B,N-embedded hetero[8]helicene enantiomers.
;
_journal_issue 37
_journal_name_full 'Chemical science'
_journal_page_first 15170
_journal_page_last 15177
_journal_paper_doi 10.1039/d4sc03854a
_journal_volume 15
_journal_year 2024
_chemical_formula_moiety 'C70 H60 B N3'
_chemical_formula_sum 'C70 H60 B N3'
_chemical_formula_weight 954.02
_space_group_crystal_system triclinic
_space_group_IT_number 2
_space_group_name_Hall '-P 1'
_space_group_name_H-M_alt 'P -1'
_atom_sites_solution_hydrogens geom
_atom_sites_solution_primary iterative
_atom_sites_solution_secondary difmap
_audit_creation_date 2024-03-23
_audit_creation_method
;
Olex2 1.3
(compiled 2020.11.12 svn.r5f609507 for OlexSys, GUI svn.r6408)
;
_audit_update_record
;
2024-06-07 deposited with the CCDC.	2024-08-27 downloaded from the CCDC.
;
_cell_angle_alpha 104.893(2)
_cell_angle_beta 90.229(2)
_cell_angle_gamma 96.128(2)
_cell_formula_units_Z 2
_cell_length_a 11.1226(7)
_cell_length_b 15.8329(9)
_cell_length_c 15.9866(9)
_cell_measurement_reflns_used 9863
_cell_measurement_temperature 295.0
_cell_measurement_theta_max 27.189
_cell_measurement_theta_min 2.631
_cell_volume 2703.7(3)
_computing_cell_refinement 'SAINT V8.40A (Bruker, 2019)'
_computing_data_reduction 'SAINT V8.40A (Bruker, 2019)'
_computing_molecular_graphics 'Olex2 1.3 (Dolomanov et al., 2009)'
_computing_publication_material 'Olex2 1.3 (Dolomanov et al., 2009)'
_computing_structure_refinement 'XH  (Sheldrick, 2008)'
_computing_structure_solution 'olex2.solve 1.3 (Bourhis et al., 2015)'
_diffrn_ambient_temperature 295.0
_diffrn_measured_fraction_theta_full 0.997
_diffrn_measured_fraction_theta_max 0.997
_diffrn_measurement_device_type 'CCD area detector'
_diffrn_measurement_method 'phi and omega scans'
_diffrn_radiation_monochromator graphite
_diffrn_radiation_type MoK\a
_diffrn_radiation_wavelength 0.71073
_diffrn_reflns_av_R_equivalents 0.0709
_diffrn_reflns_av_unetI/netI 0.0382
_diffrn_reflns_limit_h_max 14
_diffrn_reflns_limit_h_min -14
_diffrn_reflns_limit_k_max 20
_diffrn_reflns_limit_k_min -20
_diffrn_reflns_limit_l_max 20
_diffrn_reflns_limit_l_min -20
_diffrn_reflns_number 113254
_diffrn_reflns_theta_full 27.53
_diffrn_reflns_theta_max 27.53
_diffrn_reflns_theta_min 2.53
_diffrn_source 'fine-focus sealed tube'
_diffrn_source_current 30.0
_diffrn_source_power 1.5
_diffrn_source_voltage 50.0
_exptl_absorpt_coefficient_mu 0.067
_exptl_absorpt_correction_T_max 0.9933
_exptl_absorpt_correction_T_min 0.9913
_exptl_absorpt_correction_type none
_exptl_crystal_colour orange
_exptl_crystal_colour_primary orange
_exptl_crystal_density_diffrn 1.172
_exptl_crystal_density_method 'not measured'
_exptl_crystal_description block
_exptl_crystal_F_000 1012
_exptl_crystal_size_max 0.13
_exptl_crystal_size_mid 0.12
_exptl_crystal_size_min 0.1
_refine_diff_density_max 0.600
_refine_diff_density_min -0.423
_refine_diff_density_rms 0.045
_refine_ls_extinction_method none
_refine_ls_goodness_of_fit_ref 1.028
_refine_ls_hydrogen_treatment mixed
_refine_ls_matrix_type full
_refine_ls_number_parameters 682
_refine_ls_number_reflns 12428
_refine_ls_number_restraints 34
_refine_ls_restrained_S_all 1.038
_refine_ls_R_factor_all 0.1271
_refine_ls_R_factor_gt 0.0762
_refine_ls_shift/su_max 0.001
_refine_ls_shift/su_mean 0.000
_refine_ls_structure_factor_coef Fsqd
_refine_ls_weighting_details 'calc w=1/[\s^2^(Fo^2^)+(0.1070P)^2^+1.4090P] where P=(Fo^2^+2Fc^2^)/3'
_refine_ls_weighting_scheme calc
_refine_ls_wR_factor_gt 0.1967
_refine_ls_wR_factor_ref 0.2410
_reflns_number_gt 7397
_reflns_number_total 12428
_reflns_threshold_expression >2sigma(I)
_cod_data_source_file d4sc03854a2.cif
_cod_data_source_block 1
_cod_depositor_comments 'Adding full bibliography for 1572409.cif.'
_cod_database_code 1572409
_olex2_refinement_description
;
1. Fixed Uiso
 At 1.2 times of:
  All C(H) groups
 At 1.5 times of:
  All C(H,H,H) groups
2. Restrained distances
 C60-C55 \\sim C60A-C55 \\sim C61-C55 \\sim C61A-C55 \\sim C59-C55 \\sim
C59A-C55
 with sigma of 0.02
 C17-C16 \\sim C17-C22 \\sim C17-C18
 with sigma of 0.02
 C68-C58 \\sim C66A-C58 \\sim C69-C58 \\sim C67A-C58 \\sim C58-C70 \\sim
C58-C65A
 with sigma of 0.02
 C16-C22 \\sim C22-C18
 with sigma of 0.04
3. Uiso/Uaniso restraints and constraints
Uanis(C70) = Uanis(C67A) = Uanis(C69) = Uanis(C66A) = Uanis(C68) = Uanis(C65A)
Uanis(C60A) = Uanis(C60) = Uanis(C59A) = Uanis(C59) = Uanis(C61A) = Uanis(C61)
Uanis(C62A) = Uanis(C63) = Uanis(C63A) = Uanis(C64) = Uanis(C64A) = Uanis(C62)
4. Others
 Sof(C59)=Sof(H59D)=Sof(H59E)=Sof(H59F)=Sof(C60)=Sof(H60D)=Sof(H60E)=Sof(H60F)=
 Sof(C61)=Sof(H61D)=Sof(H61E)=Sof(H61F)=1-FVAR(1)
 Sof(C59A)=Sof(H59A)=Sof(H59B)=Sof(H59C)=Sof(C60A)=Sof(H60A)=Sof(H60B)=
 Sof(H60C)=Sof(C61A)=Sof(H61A)=Sof(H61B)=Sof(H61C)=FVAR(1)
 Sof(C62)=Sof(H62D)=Sof(H62E)=Sof(H62F)=Sof(C63)=Sof(H63D)=Sof(H63E)=Sof(H63F)=
 Sof(C64)=Sof(H64D)=Sof(H64E)=Sof(H64F)=1-FVAR(2)
 Sof(C62A)=Sof(H62A)=Sof(H62B)=Sof(H62C)=Sof(C63A)=Sof(H63A)=Sof(H63B)=
 Sof(H63C)=Sof(C64A)=Sof(H64A)=Sof(H64B)=Sof(H64C)=FVAR(2)
 Sof(C68)=Sof(H68A)=Sof(H68B)=Sof(H68C)=Sof(C69)=Sof(H69A)=Sof(H69B)=Sof(H69C)=
 Sof(C70)=Sof(H70A)=Sof(H70B)=Sof(H70C)=1-FVAR(3)
 Sof(C65A)=Sof(H65D)=Sof(H65E)=Sof(H65F)=Sof(C66A)=Sof(H66D)=Sof(H66E)=
 Sof(H66F)=Sof(C67A)=Sof(H67D)=Sof(H67E)=Sof(H67F)=FVAR(3)
5.a Aromatic/amide H refined with riding coordinates:
 C2(H2), C4(H4), C8(H8), C10(H10), C11(H11), C18(H18), C19(H19), C20(H20),
 C21(H21), C24(H24), C25(H25), C26(H26), C27(H27), C31(H31), C34(H34), C35(H35),
  C36(H36), C37(H37), C40(H40), C44(H44), C45(H45), C47(H47), C50(H50), C52(H52)
5.b Idealised Me refined as rotating group:
 C65(H65A,H65B,H65C), C66(H66A,H66B,H66C), C67(H67A,H67B,H67C), C59A(H59A,H59B,
 H59C), C60A(H60A,H60B,H60C), C61A(H61A,H61B,H61C), C62A(H62A,H62B,H62C),
 C63A(H63A,H63B,H63C), C64A(H64A,H64B,H64C), C65A(H65D,H65E,H65F), C66A(H66D,
 H66E,H66F), C67A(H67D,H67E,H67F), C59(H59D,H59E,H59F), C60(H60D,H60E,H60F),
 C61(H61D,H61E,H61F), C62(H62D,H62E,H62F), C63(H63D,H63E,H63F), C64(H64D,H64E,
 H64F), C68(H68A,H68B,H68C), C69(H69A,H69B,H69C), C70(H70A,H70B,H70C)
;
_olex2_submission_special_instructions 'No special instructions were received'

loop_
_space_group_symop_id
_space_group_symop_operation_xyz
1 'x, y, z'
2 '-x, -y, -z'

loop_
_atom_site_label
_atom_site_type_symbol
_atom_site_fract_x
_atom_site_fract_y
_atom_site_fract_z
_atom_site_U_iso_or_equiv
_atom_site_adp_type
_atom_site_occupancy
_atom_site_symmetry_multiplicity
_atom_site_calc_flag
_atom_site_refinement_flags
_atom_site_disorder_assembly
_atom_site_disorder_group
N1 N 0.03891(17) 0.24693(13) 0.13011(12) 0.0468(5) Uani 1 1 d . . .
N2 N -0.07306(18) 0.02710(14) -0.13812(12) 0.0503(5) Uani 1 1 d . . .
N3 N 0.0206(2) 0.56114(15) 0.17023(17) 0.0659(6) Uani 1 1 d . . .
C1 C -0.1266(2) 0.13354(16) 0.14293(15) 0.0479(5) Uani 1 1 d . . .
C2 C -0.2083(2) 0.11100(18) 0.20342(16) 0.0581(6) Uani 1 1 d . . .
H2 H -0.2651 0.0621 0.1841 0.070 Uiso 1 1 calc R . .
C3 C -0.2089(3) 0.15721(19) 0.28965(17) 0.0636(7) Uani 1 1 d . B .
C4 C -0.1213(3) 0.22922(19) 0.32001(16) 0.0632(7) Uani 1 1 d . . .
H4 H -0.1188 0.2603 0.3780 0.076 Uiso 1 1 calc R . .
C5 C -0.0382(2) 0.25447(17) 0.26434(15) 0.0520(6) Uani 1 1 d . . .
C6 C -0.0462(2) 0.20717(16) 0.17672(14) 0.0468(5) Uani 1 1 d . . .
C7 C 0.0620(2) 0.32280(17) 0.27348(15) 0.0519(6) Uani 1 1 d . . .
C8 C 0.1110(3) 0.38924(18) 0.34366(16) 0.0612(7) Uani 1 1 d . . .
H8 H 0.0755 0.3963 0.3972 0.073 Uiso 1 1 calc R . .
C9 C 0.2123(3) 0.44510(19) 0.33494(17) 0.0640(7) Uani 1 1 d . A .
C10 C 0.2660(3) 0.4290(2) 0.25442(17) 0.0634(7) Uani 1 1 d . . .
H10 H 0.3374 0.4630 0.2487 0.076 Uiso 1 1 calc R . .
C11 C 0.2180(2) 0.36475(19) 0.18279(16) 0.0575(6) Uani 1 1 d . . .
H11 H 0.2563 0.3557 0.1301 0.069 Uiso 1 1 calc R . .
C12 C 0.1116(2) 0.31427(16) 0.19130(14) 0.0477(5) Uani 1 1 d . . .
C13 C 0.0375(2) 0.22208(16) 0.03915(14) 0.0463(5) Uani 1 1 d . . .
C14 C 0.0937(2) 0.27781(18) -0.01016(15) 0.0518(6) Uani 1 1 d . . .
C15 C 0.1114(2) 0.37335(18) 0.01745(15) 0.0538(6) Uani 1 1 d . . .
C16 C 0.0380(2) 0.42542(18) 0.07782(16) 0.0548(6) Uani 1 1 d D . .
C17 C -0.0717(2) 0.42018(18) 0.12833(17) 0.0563(6) Uani 1 1 d D . .
C18 C -0.1670(2) 0.35549(19) 0.12729(19) 0.0610(7) Uani 1 1 d D . .
H18 H -0.1692 0.3005 0.0881 0.073 Uiso 1 1 calc R . .
C19 C -0.2589(3) 0.3741(2) 0.1856(2) 0.0773(9) Uani 1 1 d . . .
H19 H -0.3219 0.3305 0.1857 0.093 Uiso 1 1 calc R . .
C20 C -0.2591(3) 0.4558(2) 0.2435(3) 0.0865(10) Uani 1 1 d . . .
H20 H -0.3210 0.4655 0.2826 0.104 Uiso 1 1 calc R . .
C21 C -0.1689(3) 0.5232(2) 0.2442(2) 0.0792(9) Uani 1 1 d . . .
H21 H -0.1697 0.5785 0.2822 0.095 Uiso 1 1 calc R . .
C22 C -0.0777(2) 0.50498(18) 0.18638(19) 0.0612(7) Uani 1 1 d D . .
C23 C 0.0840(3) 0.64562(19) 0.1949(2) 0.0707(8) Uani 1 1 d . . .
C24 C 0.0618(4) 0.7176(2) 0.2594(3) 0.0930(11) Uani 1 1 d . . .
H24 H -0.0055 0.7162 0.2936 0.112 Uiso 1 1 calc R . .
C25 C 0.1439(4) 0.7927(3) 0.2717(4) 0.1233(17) Uani 1 1 d . . .
H25 H 0.1330 0.8418 0.3164 0.148 Uiso 1 1 calc R . .
C26 C 0.2406(5) 0.7957(3) 0.2194(4) 0.138(2) Uani 1 1 d . . .
H26 H 0.2924 0.8476 0.2278 0.165 Uiso 1 1 calc R . .
C27 C 0.2628(4) 0.7236(2) 0.1546(3) 0.1127(15) Uani 1 1 d . . .
H27 H 0.3293 0.7265 0.1199 0.135 Uiso 1 1 calc R . .
C28 C 0.1854(3) 0.6467(2) 0.1413(2) 0.0776(9) Uani 1 1 d . . .
C29 C 0.1854(3) 0.55883(19) 0.0833(2) 0.0648(7) Uani 1 1 d . . .
C30 C 0.0840(2) 0.51221(19) 0.10602(18) 0.0607(7) Uani 1 1 d . . .
C31 C 0.2476(3) 0.5096(2) 0.01685(19) 0.0681(8) Uani 1 1 d . . .
H31 H 0.3136 0.5364 -0.0058 0.082 Uiso 1 1 calc R . .
C32 C 0.2114(2) 0.41886(19) -0.01676(17) 0.0584(7) Uani 1 1 d . . .
C33 C 0.2736(2) 0.3687(2) -0.09061(17) 0.0607(7) Uani 1 1 d . . .
C34 C 0.3789(3) 0.4053(2) -0.12261(19) 0.0747(9) Uani 1 1 d . . .
H34 H 0.4128 0.4617 -0.0941 0.090 Uiso 1 1 calc R . .
C35 C 0.4326(3) 0.3599(3) -0.1948(2) 0.0881(11) Uani 1 1 d . . .
H35 H 0.5033 0.3851 -0.2137 0.106 Uiso 1 1 calc R . .
C36 C 0.3825(3) 0.2773(3) -0.2393(2) 0.0916(11) Uani 1 1 d . . .
H36 H 0.4173 0.2476 -0.2896 0.110 Uiso 1 1 calc R . .
C37 C 0.2809(3) 0.2387(3) -0.20928(18) 0.0827(10) Uani 1 1 d . . .
H37 H 0.2474 0.1829 -0.2399 0.099 Uiso 1 1 calc R . .
C38 C 0.2264(2) 0.2820(2) -0.13297(16) 0.0631(7) Uani 1 1 d . . .
C39 C 0.1309(2) 0.23476(19) -0.09335(15) 0.0556(6) Uani 1 1 d . . .
C40 C 0.0823(2) 0.14919(19) -0.13261(15) 0.0586(7) Uani 1 1 d . . .
H40 H 0.1091 0.1206 -0.1864 0.070 Uiso 1 1 calc R . .
C41 C -0.0053(2) 0.10581(17) -0.09305(14) 0.0491(6) Uani 1 1 d . . .
C42 C -0.0249(2) 0.13847(16) -0.00249(14) 0.0465(5) Uani 1 1 d . . .
C43 C -0.0840(2) -0.01541(17) -0.22810(15) 0.0531(6) Uani 1 1 d . . .
C44 C -0.0268(3) 0.0024(2) -0.29993(17) 0.0730(8) Uani 1 1 d . . .
H44 H 0.0342 0.0488 -0.2934 0.088 Uiso 1 1 calc R . .
C45 C -0.0627(3) -0.0505(2) -0.38110(18) 0.0792(9) Uani 1 1 d . . .
H45 H -0.0239 -0.0381 -0.4287 0.095 Uiso 1 1 calc R . .
C46 C -0.1528(3) -0.1206(2) -0.39599(17) 0.0683(8) Uani 1 1 d . C .
C47 C -0.2078(3) -0.13903(19) -0.32414(16) 0.0623(7) Uani 1 1 d . . .
H47 H -0.2673 -0.1865 -0.3312 0.075 Uiso 1 1 calc R . .
C48 C -0.1746(2) -0.08681(17) -0.24140(15) 0.0540(6) Uani 1 1 d . . .
C49 C -0.2226(2) -0.08866(16) -0.15774(15) 0.0512(6) Uani 1 1 d . . .
C50 C -0.3174(2) -0.13874(17) -0.13117(17) 0.0559(6) Uani 1 1 d . . .
H50 H -0.3605 -0.1854 -0.1712 0.067 Uiso 1 1 calc R . .
C51 C -0.3483(2) -0.11901(16) -0.04377(17) 0.0544(6) Uani 1 1 d . . .
C52 C -0.2790(2) -0.05029(16) 0.01404(16) 0.0534(6) Uani 1 1 d . . .
H52 H -0.2971 -0.0395 0.0723 0.064 Uiso 1 1 calc R . .
C53 C -0.1836(2) 0.00414(16) -0.00920(14) 0.0474(5) Uani 1 1 d . . .
C54 C -0.1594(2) -0.01829(16) -0.09739(15) 0.0477(5) Uani 1 1 d . . .
C55 C 0.2601(3) 0.5231(2) 0.4093(2) 0.0816(9) Uani 1 1 d D . .
C56 C -0.3057(4) 0.1332(2) 0.3499(2) 0.0895(11) Uani 1 1 d . . .
C57 C -0.4619(3) -0.16709(18) -0.01639(19) 0.0657(7) Uani 1 1 d . . .
C58 C -0.1917(4) -0.1741(3) -0.48714(19) 0.0891(11) Uani 1 1 d D . .
C65 C -0.4542(3) -0.26607(19) -0.0377(2) 0.0764(8) Uani 1 1 d . . .
H65A H -0.4511 -0.2890 -0.0993 0.115 Uiso 1 1 calc R . .
H65B H -0.5242 -0.2943 -0.0168 0.115 Uiso 1 1 calc R . .
H65C H -0.3826 -0.2771 -0.0104 0.115 Uiso 1 1 calc R . .
C66 C -0.5712(3) -0.1506(2) -0.0658(3) 0.0974(12) Uani 1 1 d . . .
H66A H -0.5763 -0.0885 -0.0537 0.146 Uiso 1 1 calc R . .
H66B H -0.6436 -0.1790 -0.0479 0.146 Uiso 1 1 calc R . .
H66C H -0.5624 -0.1741 -0.1268 0.146 Uiso 1 1 calc R . .
C67 C -0.4815(4) -0.1330(3) 0.0811(3) 0.1230(18) Uani 1 1 d . . .
H67A H -0.4116 -0.1398 0.1131 0.184 Uiso 1 1 calc R . .
H67B H -0.5513 -0.1659 0.0968 0.184 Uiso 1 1 calc R . .
H67C H -0.4938 -0.0719 0.0941 0.184 Uiso 1 1 calc R . .
B1 B -0.1133(2) 0.08872(19) 0.04623(17) 0.0471(6) Uani 1 1 d . . .
C59A C 0.2805(11) 0.4975(6) 0.4915(5) 0.1324(17) Uani 0.521(4) 1 d PD A 1
H59A H 0.2088 0.4642 0.5041 0.199 Uiso 0.521(4) 1 calc PR A 1
H59B H 0.2991 0.5495 0.5381 0.199 Uiso 0.521(4) 1 calc PR A 1
H59C H 0.3469 0.4625 0.4852 0.199 Uiso 0.521(4) 1 calc PR A 1
C60A C 0.1557(9) 0.5861(6) 0.4313(6) 0.1324(17) Uani 0.521(4) 1 d PD A 1
H60A H 0.1842 0.6376 0.4761 0.199 Uiso 0.521(4) 1 calc PR A 1
H60B H 0.0864 0.5556 0.4506 0.199 Uiso 0.521(4) 1 calc PR A 1
H60C H 0.1335 0.6031 0.3804 0.199 Uiso 0.521(4) 1 calc PR A 1
C61A C 0.3664(10) 0.5831(7) 0.3918(6) 0.1324(17) Uani 0.521(4) 1 d PD A 1
H61A H 0.4337 0.5500 0.3748 0.199 Uiso 0.521(4) 1 calc PR A 1
H61B H 0.3885 0.6292 0.4433 0.199 Uiso 0.521(4) 1 calc PR A 1
H61C H 0.3446 0.6084 0.3461 0.199 Uiso 0.521(4) 1 calc PR A 1
C62A C -0.3800(8) 0.0477(6) 0.3144(5) 0.1219(17) Uani 0.643(5) 1 d P B 1
H62A H -0.4255 0.0501 0.2640 0.183 Uiso 0.643(5) 1 calc PR B 1
H62B H -0.4346 0.0357 0.3573 0.183 Uiso 0.643(5) 1 calc PR B 1
H62C H -0.3281 0.0018 0.2987 0.183 Uiso 0.643(5) 1 calc PR B 1
C63A C -0.3891(7) 0.2089(5) 0.3659(5) 0.1219(17) Uani 0.643(5) 1 d P B 1
H63A H -0.4568 0.1951 0.3990 0.183 Uiso 0.643(5) 1 calc PR B 1
H63B H -0.4178 0.2151 0.3113 0.183 Uiso 0.643(5) 1 calc PR B 1
H63C H -0.3440 0.2630 0.3972 0.183 Uiso 0.643(5) 1 calc PR B 1
C64A C -0.2417(8) 0.1361(6) 0.4396(5) 0.1219(17) Uani 0.643(5) 1 d P B 1
H64A H -0.2057 0.1949 0.4659 0.183 Uiso 0.643(5) 1 calc PR B 1
H64B H -0.1800 0.0969 0.4299 0.183 Uiso 0.643(5) 1 calc PR B 1
H64C H -0.3005 0.1183 0.4773 0.183 Uiso 0.643(5) 1 calc PR B 1
C65A C -0.3090(10) -0.2344(8) -0.4944(6) 0.148(2) Uani 0.548(5) 1 d PD C 1
H65D H -0.3071 -0.2841 -0.5435 0.222 Uiso 0.548(5) 1 calc PR C 1
H65E H -0.3758 -0.2029 -0.5015 0.222 Uiso 0.548(5) 1 calc PR C 1
H65F H -0.3184 -0.2545 -0.4427 0.222 Uiso 0.548(5) 1 calc PR C 1
C66A C -0.1022(10) -0.2488(7) -0.5116(5) 0.148(2) Uani 0.548(5) 1 d PD C 1
H66D H -0.1217 -0.2845 -0.5693 0.222 Uiso 0.548(5) 1 calc PR C 1
H66E H -0.1109 -0.2849 -0.4717 0.222 Uiso 0.548(5) 1 calc PR C 1
H66F H -0.0203 -0.2218 -0.5086 0.222 Uiso 0.548(5) 1 calc PR C 1
C67A C -0.1566(12) -0.1276(7) -0.5561(5) 0.148(2) Uani 0.548(5) 1 d PD C 1
H67D H -0.2128 -0.0860 -0.5578 0.222 Uiso 0.548(5) 1 calc PR C 1
H67E H -0.1581 -0.1698 -0.6114 0.222 Uiso 0.548(5) 1 calc PR C 1
H67F H -0.0766 -0.0973 -0.5431 0.222 Uiso 0.548(5) 1 calc PR C 1
C59 C 0.3976(9) 0.5147(7) 0.4209(6) 0.1324(17) Uani 0.479(4) 1 d PD A 2
H59D H 0.4065 0.4672 0.4467 0.199 Uiso 0.479(4) 1 calc PR A 2
H59E H 0.4364 0.5685 0.4578 0.199 Uiso 0.479(4) 1 calc PR A 2
H59F H 0.4342 0.5033 0.3654 0.199 Uiso 0.479(4) 1 calc PR A 2
C60 C 0.1976(12) 0.5269(8) 0.4933(6) 0.1324(17) Uani 0.479(4) 1 d PD A 2
H60D H 0.1127 0.5294 0.4849 0.199 Uiso 0.479(4) 1 calc PR A 2
H60E H 0.2311 0.5783 0.5364 0.199 Uiso 0.479(4) 1 calc PR A 2
H60F H 0.2091 0.4753 0.5121 0.199 Uiso 0.479(4) 1 calc PR A 2
C61 C 0.2607(13) 0.6059(6) 0.3779(6) 0.1324(17) Uani 0.479(4) 1 d PD A 2
H61D H 0.3100 0.6011 0.3281 0.199 Uiso 0.479(4) 1 calc PR A 2
H61E H 0.2930 0.6559 0.4231 0.199 Uiso 0.479(4) 1 calc PR A 2
H61F H 0.1795 0.6131 0.3627 0.199 Uiso 0.479(4) 1 calc PR A 2
C62 C -0.3092(14) 0.0246(10) 0.3373(9) 0.1219(17) Uani 0.357(5) 1 d P B 2
H62D H -0.2323 0.0116 0.3552 0.183 Uiso 0.357(5) 1 calc PR B 2
H62E H -0.3258 -0.0054 0.2774 0.183 Uiso 0.357(5) 1 calc PR B 2
H62F H -0.3714 0.0055 0.3719 0.183 Uiso 0.357(5) 1 calc PR B 2
C63 C -0.4370(12) 0.1336(11) 0.3094(8) 0.1219(17) Uani 0.357(5) 1 d P B 2
H63D H -0.4972 0.1107 0.3431 0.183 Uiso 0.357(5) 1 calc PR B 2
H63E H -0.4430 0.0976 0.2509 0.183 Uiso 0.357(5) 1 calc PR B 2
H63F H -0.4498 0.1927 0.3099 0.183 Uiso 0.357(5) 1 calc PR B 2
C64 C -0.2944(14) 0.1663(11) 0.4406(10) 0.1219(17) Uani 0.357(5) 1 d P B 2
H64D H -0.3375 0.1253 0.4678 0.183 Uiso 0.357(5) 1 calc PR B 2
H64E H -0.3274 0.2216 0.4575 0.183 Uiso 0.357(5) 1 calc PR B 2
H64F H -0.2104 0.1746 0.4583 0.183 Uiso 0.357(5) 1 calc PR B 2
C68 C -0.2576(14) -0.2640(8) -0.4885(8) 0.148(2) Uani 0.452(5) 1 d PD C 2
H68A H -0.2963 -0.2898 -0.5443 0.222 Uiso 0.452(5) 1 calc PR C 2
H68B H -0.3175 -0.2573 -0.4449 0.222 Uiso 0.452(5) 1 calc PR C 2
H68C H -0.2006 -0.3014 -0.4770 0.222 Uiso 0.452(5) 1 calc PR C 2
C69 C -0.0960(12) -0.1682(10) -0.5522(6) 0.148(2) Uani 0.452(5) 1 d PD C 2
H69A H -0.0444 -0.2136 -0.5552 0.222 Uiso 0.452(5) 1 calc PR C 2
H69B H -0.0489 -0.1118 -0.5349 0.222 Uiso 0.452(5) 1 calc PR C 2
H69C H -0.1339 -0.1753 -0.6081 0.222 Uiso 0.452(5) 1 calc PR C 2
C70 C -0.2939(12) -0.1231(8) -0.5159(6) 0.148(2) Uani 0.452(5) 1 d PD C 2
H70A H -0.3584 -0.1197 -0.4759 0.222 Uiso 0.452(5) 1 calc PR C 2
H70B H -0.3247 -0.1541 -0.5729 0.222 Uiso 0.452(5) 1 calc PR C 2
H70C H -0.2600 -0.0648 -0.5161 0.222 Uiso 0.452(5) 1 calc PR C 2

loop_
_atom_site_aniso_label
_atom_site_aniso_U_11
_atom_site_aniso_U_22
_atom_site_aniso_U_33
_atom_site_aniso_U_23
_atom_site_aniso_U_13
_atom_site_aniso_U_12
N1 0.0455(10) 0.0602(12) 0.0353(9) 0.0136(9) 0.0037(8) 0.0049(9)
N2 0.0550(12) 0.0590(12) 0.0354(10) 0.0103(9) 0.0057(8) 0.0049(9)
N3 0.0637(14) 0.0603(14) 0.0778(16) 0.0242(12) 0.0124(12) 0.0092(11)
C1 0.0509(13) 0.0548(14) 0.0403(12) 0.0155(10) 0.0079(10) 0.0080(11)
C2 0.0671(16) 0.0584(15) 0.0471(14) 0.0131(12) 0.0141(12) 0.0002(12)
C3 0.0803(19) 0.0627(16) 0.0455(14) 0.0126(12) 0.0181(13) -0.0001(14)
C4 0.0819(19) 0.0659(17) 0.0372(12) 0.0073(12) 0.0164(12) 0.0017(14)
C5 0.0591(15) 0.0571(14) 0.0392(12) 0.0114(11) 0.0065(10) 0.0056(12)
C6 0.0477(13) 0.0594(14) 0.0372(11) 0.0174(10) 0.0089(9) 0.0108(11)
C7 0.0568(14) 0.0608(15) 0.0387(12) 0.0137(11) 0.0042(10) 0.0075(12)
C8 0.0735(18) 0.0659(16) 0.0412(13) 0.0103(12) 0.0061(12) 0.0023(14)
C9 0.0709(18) 0.0695(17) 0.0485(14) 0.0132(13) -0.0024(12) 0.0001(14)
C10 0.0569(15) 0.0780(19) 0.0532(15) 0.0173(14) -0.0015(12) -0.0027(13)
C11 0.0473(14) 0.0776(18) 0.0468(13) 0.0158(13) 0.0030(11) 0.0041(12)
C12 0.0462(12) 0.0577(14) 0.0394(12) 0.0121(10) 0.0019(9) 0.0072(11)
C13 0.0434(12) 0.0622(14) 0.0345(11) 0.0140(10) 0.0051(9) 0.0070(10)
C14 0.0466(13) 0.0687(16) 0.0388(12) 0.0150(11) 0.0040(10) -0.0012(11)
C15 0.0500(13) 0.0709(17) 0.0436(12) 0.0228(12) 0.0014(10) 0.0004(12)
C16 0.0522(14) 0.0656(16) 0.0513(14) 0.0249(12) 0.0048(11) 0.0038(12)
C17 0.0454(13) 0.0694(17) 0.0616(15) 0.0288(13) 0.0046(11) 0.0101(12)
C18 0.0480(14) 0.0681(17) 0.0713(17) 0.0255(14) 0.0056(12) 0.0075(12)
C19 0.0560(17) 0.082(2) 0.098(2) 0.0293(19) 0.0186(16) 0.0068(15)
C20 0.0641(19) 0.087(2) 0.112(3) 0.029(2) 0.0346(18) 0.0189(17)
C21 0.0676(19) 0.072(2) 0.100(2) 0.0218(18) 0.0233(17) 0.0188(16)
C22 0.0534(15) 0.0630(16) 0.0739(18) 0.0270(14) 0.0084(13) 0.0127(12)
C23 0.0711(18) 0.0559(16) 0.091(2) 0.0283(16) 0.0083(16) 0.0100(14)
C24 0.094(3) 0.0603(19) 0.126(3) 0.022(2) 0.023(2) 0.0181(18)
C25 0.128(4) 0.061(2) 0.171(5) 0.011(3) 0.038(3) 0.011(2)
C26 0.133(4) 0.065(2) 0.204(6) 0.020(3) 0.057(4) -0.007(2)
C27 0.116(3) 0.063(2) 0.157(4) 0.031(2) 0.043(3) -0.007(2)
C28 0.081(2) 0.0627(18) 0.097(2) 0.0360(17) 0.0151(18) 0.0048(15)
C29 0.0628(17) 0.0650(17) 0.0730(18) 0.0324(15) 0.0070(14) -0.0007(13)
C30 0.0586(15) 0.0646(17) 0.0632(16) 0.0252(14) 0.0076(13) 0.0052(13)
C31 0.0671(17) 0.0761(19) 0.0681(18) 0.0353(15) 0.0136(14) -0.0026(15)
C32 0.0545(15) 0.0734(18) 0.0511(14) 0.0265(13) 0.0074(11) -0.0017(13)
C33 0.0553(15) 0.0841(19) 0.0470(13) 0.0290(14) 0.0061(11) -0.0030(13)
C34 0.0678(18) 0.096(2) 0.0620(17) 0.0307(16) 0.0174(14) -0.0080(16)
C35 0.073(2) 0.121(3) 0.069(2) 0.033(2) 0.0238(16) -0.014(2)
C36 0.080(2) 0.131(3) 0.0535(17) 0.0151(19) 0.0253(15) -0.014(2)
C37 0.076(2) 0.116(3) 0.0436(15) 0.0106(16) 0.0140(13) -0.0182(19)
C38 0.0533(15) 0.096(2) 0.0381(12) 0.0208(13) 0.0062(11) -0.0069(14)
C39 0.0473(13) 0.0811(18) 0.0369(12) 0.0168(12) 0.0024(10) -0.0033(12)
C40 0.0532(14) 0.0835(19) 0.0345(12) 0.0106(12) 0.0080(10) -0.0016(13)
C41 0.0467(13) 0.0622(15) 0.0379(11) 0.0120(11) 0.0027(10) 0.0067(11)
C42 0.0438(12) 0.0602(14) 0.0373(11) 0.0139(10) 0.0049(9) 0.0108(10)
C43 0.0594(15) 0.0622(15) 0.0360(12) 0.0097(11) 0.0039(10) 0.0068(12)
C44 0.086(2) 0.085(2) 0.0406(14) 0.0114(14) 0.0105(13) -0.0103(16)
C45 0.100(2) 0.091(2) 0.0379(14) 0.0098(14) 0.0092(14) -0.0108(19)
C46 0.086(2) 0.0744(19) 0.0387(13) 0.0066(13) 0.0003(13) 0.0028(16)
C47 0.0762(18) 0.0616(16) 0.0449(14) 0.0074(12) 0.0015(12) 0.0041(14)
C48 0.0620(15) 0.0575(15) 0.0418(12) 0.0109(11) 0.0022(11) 0.0082(12)
C49 0.0594(14) 0.0520(14) 0.0423(12) 0.0108(11) 0.0042(11) 0.0097(11)
C50 0.0644(16) 0.0490(14) 0.0512(14) 0.0081(11) 0.0028(12) 0.0039(12)
C51 0.0619(15) 0.0470(13) 0.0551(14) 0.0141(11) 0.0112(12) 0.0075(11)
C52 0.0619(15) 0.0536(14) 0.0471(13) 0.0159(11) 0.0105(11) 0.0094(12)
C53 0.0513(13) 0.0534(13) 0.0399(12) 0.0142(10) 0.0068(10) 0.0114(11)
C54 0.0498(13) 0.0529(13) 0.0424(12) 0.0140(10) 0.0047(10) 0.0108(11)
C55 0.097(2) 0.073(2) 0.0634(19) 0.0074(16) -0.0015(17) -0.0171(18)
C56 0.108(3) 0.092(2) 0.0552(17) 0.0077(16) 0.0328(18) -0.021(2)
C57 0.0757(19) 0.0492(14) 0.0693(18) 0.0130(13) 0.0210(14) -0.0002(13)
C58 0.119(3) 0.095(2) 0.0396(15) 0.0055(15) -0.0005(16) -0.022(2)
C65 0.088(2) 0.0581(17) 0.085(2) 0.0257(16) 0.0048(17) 0.0008(15)
C66 0.065(2) 0.071(2) 0.163(4) 0.040(2) 0.025(2) 0.0119(16)
C67 0.155(4) 0.093(3) 0.091(3) -0.004(2) 0.065(3) -0.050(3)
B1 0.0465(14) 0.0579(16) 0.0402(13) 0.0155(12) 0.0060(11) 0.0135(12)
C59A 0.168(5) 0.106(3) 0.093(3) -0.011(2) -0.016(3) -0.029(3)
C60A 0.168(5) 0.106(3) 0.093(3) -0.011(2) -0.016(3) -0.029(3)
C61A 0.168(5) 0.106(3) 0.093(3) -0.011(2) -0.016(3) -0.029(3)
C62A 0.115(4) 0.152(4) 0.091(2) 0.029(2) 0.052(3) -0.015(3)
C63A 0.115(4) 0.152(4) 0.091(2) 0.029(2) 0.052(3) -0.015(3)
C64A 0.115(4) 0.152(4) 0.091(2) 0.029(2) 0.052(3) -0.015(3)
C65A 0.205(6) 0.149(4) 0.0624(19) -0.016(2) -0.036(3) 0.009(4)
C66A 0.205(6) 0.149(4) 0.0624(19) -0.016(2) -0.036(3) 0.009(4)
C67A 0.205(6) 0.149(4) 0.0624(19) -0.016(2) -0.036(3) 0.009(4)
C59 0.168(5) 0.106(3) 0.093(3) -0.011(2) -0.016(3) -0.029(3)
C60 0.168(5) 0.106(3) 0.093(3) -0.011(2) -0.016(3) -0.029(3)
C61 0.168(5) 0.106(3) 0.093(3) -0.011(2) -0.016(3) -0.029(3)
C62 0.115(4) 0.152(4) 0.091(2) 0.029(2) 0.052(3) -0.015(3)
C63 0.115(4) 0.152(4) 0.091(2) 0.029(2) 0.052(3) -0.015(3)
C64 0.115(4) 0.152(4) 0.091(2) 0.029(2) 0.052(3) -0.015(3)
C68 0.205(6) 0.149(4) 0.0624(19) -0.016(2) -0.036(3) 0.009(4)
C69 0.205(6) 0.149(4) 0.0624(19) -0.016(2) -0.036(3) 0.009(4)
C70 0.205(6) 0.149(4) 0.0624(19) -0.016(2) -0.036(3) 0.009(4)

loop_
_atom_type_symbol
_atom_type_description
_atom_type_scat_dispersion_real
_atom_type_scat_dispersion_imag
_atom_type_scat_source
C C 0.0033 0.0016 'International Tables Vol C Tables 4.2.6.8 and 6.1.1.4'
H H 0.0000 0.0000 'International Tables Vol C Tables 4.2.6.8 and 6.1.1.4'
B B 0.0013 0.0007 'International Tables Vol C Tables 4.2.6.8 and 6.1.1.4'
N N 0.0061 0.0033 'International Tables Vol C Tables 4.2.6.8 and 6.1.1.4'

loop_
_geom_angle_atom_site_label_1
_geom_angle_atom_site_label_2
_geom_angle_atom_site_label_3
_geom_angle
_geom_angle_site_symmetry_1
_geom_angle_site_symmetry_3
_geom_angle_publ_flag
C6 N1 C12 107.21(18) . . ?
C6 N1 C13 121.41(19) . . ?
C13 N1 C12 131.3(2) . . ?
C41 N2 C43 130.9(2) . . ?
C54 N2 C41 121.90(19) . . ?
C54 N2 C43 106.72(19) . . ?
C22 N3 C23 146.2(3) . . ?
C30 N3 C22 107.0(2) . . ?
C30 N3 C23 106.8(2) . . ?
C2 C1 B1 130.3(2) . . ?
C6 C1 C2 114.2(2) . . ?
C6 C1 B1 115.5(2) . . ?
C1 C2 H2 118.0 . . ?
C3 C2 C1 124.1(2) . . ?
C3 C2 H2 118.0 . . ?
C2 C3 C4 118.4(2) . . ?
C2 C3 C56 121.3(3) . . ?
C4 C3 C56 120.3(2) . . ?
C3 C4 H4 119.8 . . ?
C5 C4 C3 120.5(2) . . ?
C5 C4 H4 119.8 . . ?
C4 C5 C6 118.2(2) . . ?
C4 C5 C7 134.9(2) . . ?
C6 C5 C7 106.9(2) . . ?
N1 C6 C5 109.5(2) . . ?
C1 C6 N1 126.0(2) . . ?
C1 C6 C5 124.5(2) . . ?
C8 C7 C5 132.8(2) . . ?
C8 C7 C12 120.0(2) . . ?
C12 C7 C5 107.3(2) . . ?
C7 C8 H8 119.6 . . ?
C9 C8 C7 120.9(2) . . ?
C9 C8 H8 119.6 . . ?
C8 C9 C10 117.4(3) . . ?
C8 C9 C55 121.3(3) . . ?
C10 C9 C55 121.3(3) . . ?
C9 C10 H10 118.5 . . ?
C11 C10 C9 123.1(3) . . ?
C11 C10 H10 118.5 . . ?
C10 C11 H11 120.8 . . ?
C10 C11 C12 118.4(2) . . ?
C12 C11 H11 120.8 . . ?
C7 C12 N1 108.6(2) . . ?
C11 C12 N1 131.5(2) . . ?
C11 C12 C7 119.7(2) . . ?
N1 C13 C14 122.3(2) . . ?
N1 C13 C42 116.8(2) . . ?
C42 C13 C14 120.9(2) . . ?
C13 C14 C15 125.2(2) . . ?
C39 C14 C13 115.9(2) . . ?
C39 C14 C15 118.9(2) . . ?
C16 C15 C14 124.1(2) . . ?
C16 C15 C32 117.4(2) . . ?
C32 C15 C14 118.4(2) . . ?
C15 C16 C17 142.7(2) . . ?
C30 C16 C15 113.9(2) . . ?
C30 C16 C17 103.3(2) . . ?
C18 C17 C16 134.6(3) . . ?
C18 C17 C22 117.6(2) . . ?
C22 C17 C16 107.7(2) . . ?
C17 C18 H18 120.5 . . ?
C19 C18 C17 119.1(3) . . ?
C19 C18 H18 120.5 . . ?
C18 C19 H19 119.2 . . ?
C20 C19 C18 121.7(3) . . ?
C20 C19 H19 119.2 . . ?
C19 C20 H20 119.4 . . ?
C21 C20 C19 121.2(3) . . ?
C21 C20 H20 119.4 . . ?
C20 C21 H21 121.4 . . ?
C22 C21 C20 117.3(3) . . ?
C22 C21 H21 121.4 . . ?
N3 C22 C17 107.5(2) . . ?
C21 C22 N3 129.4(3) . . ?
C21 C22 C17 123.1(3) . . ?
N3 C23 C28 107.9(3) . . ?
C24 C23 N3 129.9(3) . . ?
C24 C23 C28 122.2(3) . . ?
C23 C24 H24 121.3 . . ?
C23 C24 C25 117.4(4) . . ?
C25 C24 H24 121.3 . . ?
C24 C25 H25 119.4 . . ?
C26 C25 C24 121.3(4) . . ?
C26 C25 H25 119.4 . . ?
C25 C26 H26 119.3 . . ?
C25 C26 C27 121.3(4) . . ?
C27 C26 H26 119.3 . . ?
C26 C27 H27 120.3 . . ?
C26 C27 C28 119.5(4) . . ?
C28 C27 H27 120.3 . . ?
C23 C28 C29 108.0(3) . . ?
C27 C28 C23 118.3(3) . . ?
C27 C28 C29 133.7(3) . . ?
C30 C29 C28 103.5(3) . . ?
C31 C29 C28 142.8(3) . . ?
C31 C29 C30 113.6(3) . . ?
N3 C30 C16 114.5(2) . . ?
N3 C30 C29 113.8(3) . . ?
C16 C30 C29 131.7(3) . . ?
C29 C31 H31 119.8 . . ?
C29 C31 C32 120.3(2) . . ?
C32 C31 H31 119.8 . . ?
C15 C32 C33 118.1(2) . . ?
C31 C32 C15 122.2(2) . . ?
C31 C32 C33 119.7(2) . . ?
C34 C33 C32 121.9(3) . . ?
C34 C33 C38 118.2(3) . . ?
C38 C33 C32 119.9(2) . . ?
C33 C34 H34 119.2 . . ?
C35 C34 C33 121.6(3) . . ?
C35 C34 H34 119.2 . . ?
C34 C35 H35 119.9 . . ?
C34 C35 C36 120.2(3) . . ?
C36 C35 H35 119.9 . . ?
C35 C36 H36 120.0 . . ?
C37 C36 C35 119.9(3) . . ?
C37 C36 H36 120.0 . . ?
C36 C37 H37 119.3 . . ?
C36 C37 C38 121.3(3) . . ?
C38 C37 H37 119.3 . . ?
C33 C38 C37 118.5(2) . . ?
C33 C38 C39 120.4(2) . . ?
C37 C38 C39 120.8(3) . . ?
C14 C39 C38 117.7(2) . . ?
C40 C39 C14 119.9(2) . . ?
C40 C39 C38 122.3(2) . . ?
C39 C40 H40 119.5 . . ?
C41 C40 C39 121.1(2) . . ?
C41 C40 H40 119.5 . . ?
N2 C41 C42 118.1(2) . . ?
C40 C41 N2 121.9(2) . . ?
C40 C41 C42 120.0(2) . . ?
C13 C42 C41 116.4(2) . . ?
C13 C42 B1 121.5(2) . . ?
C41 C42 B1 122.1(2) . . ?
C44 C43 N2 132.7(2) . . ?
C44 C43 C48 118.5(2) . . ?
C48 C43 N2 108.8(2) . . ?
C43 C44 H44 120.7 . . ?
C45 C44 C43 118.5(3) . . ?
C45 C44 H44 120.7 . . ?
C44 C45 H45 117.9 . . ?
C44 C45 C46 124.1(3) . . ?
C46 C45 H45 117.9 . . ?
C45 C46 C58 121.7(3) . . ?
C47 C46 C45 117.1(2) . . ?
C47 C46 C58 121.2(3) . . ?
C46 C47 H47 119.8 . . ?
C46 C47 C48 120.4(3) . . ?
C48 C47 H47 119.8 . . ?
C43 C48 C49 107.5(2) . . ?
C47 C48 C43 121.5(2) . . ?
C47 C48 C49 131.0(3) . . ?
C50 C49 C48 133.8(2) . . ?
C50 C49 C54 119.5(2) . . ?
C54 C49 C48 106.4(2) . . ?
C49 C50 H50 120.0 . . ?
C49 C50 C51 120.0(2) . . ?
C51 C50 H50 120.0 . . ?
C50 C51 C57 119.8(2) . . ?
C52 C51 C50 117.9(2) . . ?
C52 C51 C57 122.0(2) . . ?
C51 C52 H52 117.6 . . ?
C51 C52 C53 124.7(2) . . ?
C53 C52 H52 117.6 . . ?
C52 C53 B1 129.1(2) . . ?
C54 C53 C52 114.1(2) . . ?
C54 C53 B1 116.4(2) . . ?
C49 C54 N2 110.6(2) . . ?
C49 C54 C53 123.6(2) . . ?
C53 C54 N2 125.8(2) . . ?
C9 C55 C60A 107.1(4) . . ?
C9 C55 C59 105.9(4) . . ?
C59A C55 C9 112.7(4) . . ?
C59A C55 C60A 104.0(6) . . ?
C59A C55 C61A 111.1(6) . . ?
C59A C55 C59 70.8(6) . . ?
C59A C55 C60 41.9(6) . . ?
C59A C55 C61 139.1(5) . . ?
C61A C55 C9 117.3(4) . . ?
C61A C55 C60A 103.2(6) . . ?
C61A C55 C59 52.5(6) . . ?
C61A C55 C61 50.8(6) . . ?
C59 C55 C60A 145.8(5) . . ?
C60 C55 C9 114.3(4) . . ?
C60 C55 C60A 63.3(7) . . ?
C60 C55 C61A 128.3(5) . . ?
C60 C55 C59 110.0(7) . . ?
C60 C55 C61 114.5(7) . . ?
C61 C55 C9 107.9(4) . . ?
C61 C55 C60A 57.7(6) . . ?
C61 C55 C59 103.4(7) . . ?
C3 C56 C63A 105.1(3) . . ?
C3 C56 C64A 108.3(4) . . ?
C3 C56 C62 106.0(5) . . ?
C3 C56 C63 109.8(5) . . ?
C62A C56 C3 114.7(3) . . ?
C62A C56 C63A 109.3(5) . . ?
C62A C56 C64A 111.1(5) . . ?
C62A C56 C62 36.6(5) . . ?
C62A C56 C63 61.6(6) . . ?
C63A C56 C64A 108.0(5) . . ?
C63A C56 C62 142.2(6) . . ?
C63A C56 C63 50.6(6) . . ?
C64A C56 C62 82.0(7) . . ?
C64A C56 C63 140.2(5) . . ?
C63 C56 C62 98.2(8) . . ?
C64 C56 C3 122.0(6) . . ?
C64 C56 C62A 118.2(7) . . ?
C64 C56 C63A 78.4(8) . . ?
C64 C56 C64A 29.9(7) . . ?
C64 C56 C62 102.4(9) . . ?
C64 C56 C63 114.8(8) . . ?
C51 C57 C67 111.3(2) . . ?
C65 C57 C51 111.1(2) . . ?
C65 C57 C66 108.6(3) . . ?
C65 C57 C67 109.0(3) . . ?
C66 C57 C51 108.6(2) . . ?
C66 C57 C67 108.3(3) . . ?
C46 C58 C66A 105.6(4) . . ?
C46 C58 C68 112.3(5) . . ?
C46 C58 C70 104.5(4) . . ?
C65A C58 C46 115.4(4) . . ?
C65A C58 C66A 97.6(7) . . ?
C65A C58 C68 30.4(7) . . ?
C65A C58 C70 73.9(7) . . ?
C67A C58 C46 113.6(4) . . ?
C67A C58 C65A 121.6(6) . . ?
C67A C58 C66A 98.0(7) . . ?
C67A C58 C68 134.0(6) . . ?
C67A C58 C70 64.7(7) . . ?
C68 C58 C66A 69.1(7) . . ?
C68 C58 C70 103.9(8) . . ?
C69 C58 C46 112.9(5) . . ?
C69 C58 C65A 130.9(6) . . ?
C69 C58 C66A 60.7(7) . . ?
C69 C58 C67A 38.5(6) . . ?
C69 C58 C68 118.9(8) . . ?
C69 C58 C70 102.3(8) . . ?
C70 C58 C66A 149.4(5) . . ?
C57 C65 H65A 109.5 . . ?
C57 C65 H65B 109.5 . . ?
C57 C65 H65C 109.5 . . ?
H65A C65 H65B 109.5 . . ?
H65A C65 H65C 109.5 . . ?
H65B C65 H65C 109.5 . . ?
C57 C66 H66A 109.5 . . ?
C57 C66 H66B 109.5 . . ?
C57 C66 H66C 109.5 . . ?
H66A C66 H66B 109.5 . . ?
H66A C66 H66C 109.5 . . ?
H66B C66 H66C 109.5 . . ?
C57 C67 H67A 109.5 . . ?
C57 C67 H67B 109.5 . . ?
C57 C67 H67C 109.5 . . ?
H67A C67 H67B 109.5 . . ?
H67A C67 H67C 109.5 . . ?
H67B C67 H67C 109.5 . . ?
C42 B1 C1 115.8(2) . . ?
C53 B1 C1 128.4(2) . . ?
C53 B1 C42 115.6(2) . . ?
C55 C59A H59A 109.5 . . ?
C55 C59A H59B 109.5 . . ?
C55 C59A H59C 109.5 . . ?
C55 C60A H60A 109.5 . . ?
C55 C60A H60B 109.5 . . ?
C55 C60A H60C 109.5 . . ?
C55 C61A H61A 109.5 . . ?
C55 C61A H61B 109.5 . . ?
C55 C61A H61C 109.5 . . ?
C56 C62A H62A 109.5 . . ?
C56 C62A H62B 109.5 . . ?
C56 C62A H62C 109.5 . . ?
C56 C63A H63A 109.5 . . ?
C56 C63A H63B 109.5 . . ?
C56 C63A H63C 109.5 . . ?
C56 C64A H64A 109.5 . . ?
C56 C64A H64B 109.5 . . ?
C56 C64A H64C 109.5 . . ?
C58 C65A H65D 109.5 . . ?
C58 C65A H65E 109.5 . . ?
C58 C65A H65F 109.5 . . ?
C58 C66A H66D 109.5 . . ?
C58 C66A H66E 109.5 . . ?
C58 C66A H66F 109.5 . . ?
C58 C67A H67D 109.5 . . ?
C58 C67A H67E 109.5 . . ?
C58 C67A H67F 109.5 . . ?
C55 C59 H59D 109.5 . . ?
C55 C59 H59E 109.5 . . ?
C55 C59 H59F 109.5 . . ?
H59D C59 H59E 109.5 . . ?
H59D C59 H59F 109.5 . . ?
H59E C59 H59F 109.5 . . ?
C55 C60 H60D 109.5 . . ?
C55 C60 H60E 109.5 . . ?
C55 C60 H60F 109.5 . . ?
H60D C60 H60E 109.5 . . ?
H60D C60 H60F 109.5 . . ?
H60E C60 H60F 109.5 . . ?
C55 C61 H61D 109.5 . . ?
C55 C61 H61E 109.5 . . ?
C55 C61 H61F 109.5 . . ?
H61D C61 H61E 109.5 . . ?
H61D C61 H61F 109.5 . . ?
H61E C61 H61F 109.5 . . ?
C56 C62 H62D 109.5 . . ?
C56 C62 H62E 109.5 . . ?
C56 C62 H62F 109.5 . . ?
H62D C62 H62E 109.5 . . ?
H62D C62 H62F 109.5 . . ?
H62E C62 H62F 109.5 . . ?
C56 C63 H63D 109.5 . . ?
C56 C63 H63E 109.5 . . ?
C56 C63 H63F 109.5 . . ?
H63D C63 H63E 109.5 . . ?
H63D C63 H63F 109.5 . . ?
H63E C63 H63F 109.5 . . ?
C56 C64 H64D 109.5 . . ?
C56 C64 H64E 109.5 . . ?
C56 C64 H64F 109.5 . . ?
H64D C64 H64E 109.5 . . ?
H64D C64 H64F 109.5 . . ?
H64E C64 H64F 109.5 . . ?
C58 C68 H68A 109.5 . . ?
C58 C68 H68B 109.5 . . ?
C58 C68 H68C 109.5 . . ?
H68A C68 H68B 109.5 . . ?
H68A C68 H68C 109.5 . . ?
H68B C68 H68C 109.5 . . ?
C58 C69 H69A 109.5 . . ?
C58 C69 H69B 109.5 . . ?
C58 C69 H69C 109.5 . . ?
H69A C69 H69B 109.5 . . ?
H69A C69 H69C 109.5 . . ?
H69B C69 H69C 109.5 . . ?
C58 C70 H70A 109.5 . . ?
C58 C70 H70B 109.5 . . ?
C58 C70 H70C 109.5 . . ?
H70A C70 H70B 109.5 . . ?
H70A C70 H70C 109.5 . . ?
H70B C70 H70C 109.5 . . ?

loop_
_geom_bond_atom_site_label_1
_geom_bond_atom_site_label_2
_geom_bond_distance
_geom_bond_site_symmetry_2
_geom_bond_publ_flag
N1 C6 1.403(3) . ?
N1 C12 1.421(3) . ?
N1 C13 1.405(3) . ?
N2 C41 1.405(3) . ?
N2 C43 1.422(3) . ?
N2 C54 1.400(3) . ?
N3 C22 1.402(3) . ?
N3 C23 1.402(4) . ?
N3 C30 1.365(4) . ?
C1 C2 1.415(3) . ?
C1 C6 1.379(3) . ?
C1 B1 1.541(3) . ?
C2 H2 0.9300 . ?
C2 C3 1.385(4) . ?
C3 C4 1.400(4) . ?
C3 C56 1.531(4) . ?
C4 H4 0.9300 . ?
C4 C5 1.384(3) . ?
C5 C6 1.406(3) . ?
C5 C7 1.448(4) . ?
C7 C8 1.389(4) . ?
C7 C12 1.406(3) . ?
C8 H8 0.9300 . ?
C8 C9 1.386(4) . ?
C9 C10 1.396(4) . ?
C9 C55 1.524(4) . ?
C10 H10 0.9300 . ?
C10 C11 1.382(4) . ?
C11 H11 0.9300 . ?
C11 C12 1.383(3) . ?
C13 C14 1.426(3) . ?
C13 C42 1.423(3) . ?
C14 C15 1.454(4) . ?
C14 C39 1.415(3) . ?
C15 C16 1.421(4) . ?
C15 C32 1.447(3) . ?
C16 C17 1.473(3) . ?
C16 C30 1.372(4) . ?
C17 C18 1.390(4) . ?
C17 C22 1.431(4) . ?
C18 H18 0.9300 . ?
C18 C19 1.390(4) . ?
C19 H19 0.9300 . ?
C19 C20 1.384(5) . ?
C20 H20 0.9300 . ?
C20 C21 1.382(5) . ?
C21 H21 0.9300 . ?
C21 C22 1.378(4) . ?
C23 C24 1.372(5) . ?
C23 C28 1.420(4) . ?
C24 H24 0.9300 . ?
C24 C25 1.390(5) . ?
C25 H25 0.9300 . ?
C25 C26 1.370(6) . ?
C26 H26 0.9300 . ?
C26 C27 1.376(6) . ?
C27 H27 0.9300 . ?
C27 C28 1.381(5) . ?
C28 C29 1.460(4) . ?
C29 C30 1.383(4) . ?
C29 C31 1.382(4) . ?
C31 H31 0.9300 . ?
C31 C32 1.412(4) . ?
C32 C33 1.465(4) . ?
C33 C34 1.407(4) . ?
C33 C38 1.409(4) . ?
C34 H34 0.9300 . ?
C34 C35 1.369(4) . ?
C35 H35 0.9300 . ?
C35 C36 1.376(5) . ?
C36 H36 0.9300 . ?
C36 C37 1.374(4) . ?
C37 H37 0.9300 . ?
C37 C38 1.411(4) . ?
C38 C39 1.472(3) . ?
C39 C40 1.388(4) . ?
C40 H40 0.9300 . ?
C40 C41 1.380(3) . ?
C41 C42 1.433(3) . ?
C42 B1 1.533(4) . ?
C43 C44 1.392(4) . ?
C43 C48 1.404(4) . ?
C44 H44 0.9300 . ?
C44 C45 1.382(4) . ?
C45 H45 0.9300 . ?
C45 C46 1.386(4) . ?
C46 C47 1.385(4) . ?
C46 C58 1.520(4) . ?
C47 H47 0.9300 . ?
C47 C48 1.392(3) . ?
C48 C49 1.448(3) . ?
C49 C50 1.385(4) . ?
C49 C54 1.393(3) . ?
C50 H50 0.9300 . ?
C50 C51 1.404(4) . ?
C51 C52 1.389(4) . ?
C51 C57 1.529(4) . ?
C52 H52 0.9300 . ?
C52 C53 1.407(3) . ?
C53 C54 1.397(3) . ?
C53 B1 1.533(4) . ?
C55 C59A 1.495(9) . ?
C55 C60A 1.594(9) . ?
C55 C61A 1.510(9) . ?
C55 C59 1.563(10) . ?
C55 C60 1.506(9) . ?
C55 C61 1.519(10) . ?
C56 C62A 1.484(8) . ?
C56 C63A 1.564(9) . ?
C56 C64A 1.586(10) . ?
C56 C62 1.674(16) . ?
C56 C63 1.596(15) . ?
C56 C64 1.410(15) . ?
C57 C65 1.528(4) . ?
C57 C66 1.528(5) . ?
C57 C67 1.537(4) . ?
C58 C65A 1.517(10) . ?
C58 C66A 1.600(9) . ?
C58 C67A 1.507(9) . ?
C58 C68 1.524(11) . ?
C58 C69 1.504(11) . ?
C58 C70 1.593(10) . ?
C65 H65A 0.9600 . ?
C65 H65B 0.9600 . ?
C65 H65C 0.9600 . ?
C66 H66A 0.9600 . ?
C66 H66B 0.9600 . ?
C66 H66C 0.9600 . ?
C67 H67A 0.9600 . ?
C67 H67B 0.9600 . ?
C67 H67C 0.9600 . ?
C59A H59A 0.9600 . ?
C59A H59B 0.9600 . ?
C59A H59C 0.9600 . ?
C60A H60A 0.9600 . ?
C60A H60B 0.9600 . ?
C60A H60C 0.9600 . ?
C61A H61A 0.9600 . ?
C61A H61B 0.9600 . ?
C61A H61C 0.9600 . ?
C62A H62A 0.9600 . ?
C62A H62B 0.9600 . ?
C62A H62C 0.9600 . ?
C63A H63A 0.9600 . ?
C63A H63B 0.9600 . ?
C63A H63C 0.9600 . ?
C64A H64A 0.9600 . ?
C64A H64B 0.9600 . ?
C64A H64C 0.9600 . ?
C65A H65D 0.9600 . ?
C65A H65E 0.9600 . ?
C65A H65F 0.9600 . ?
C66A H66D 0.9600 . ?
C66A H66E 0.9600 . ?
C66A H66F 0.9600 . ?
C67A H67D 0.9600 . ?
C67A H67E 0.9600 . ?
C67A H67F 0.9600 . ?
C59 H59D 0.9600 . ?
C59 H59E 0.9600 . ?
C59 H59F 0.9600 . ?
C60 H60D 0.9600 . ?
C60 H60E 0.9600 . ?
C60 H60F 0.9600 . ?
C61 H61D 0.9600 . ?
C61 H61E 0.9600 . ?
C61 H61F 0.9600 . ?
C62 H62D 0.9600 . ?
C62 H62E 0.9600 . ?
C62 H62F 0.9600 . ?
C63 H63D 0.9600 . ?
C63 H63E 0.9600 . ?
C63 H63F 0.9600 . ?
C64 H64D 0.9600 . ?
C64 H64E 0.9600 . ?
C64 H64F 0.9600 . ?
C68 H68A 0.9600 . ?
C68 H68B 0.9600 . ?
C68 H68C 0.9600 . ?
C69 H69A 0.9600 . ?
C69 H69B 0.9600 . ?
C69 H69C 0.9600 . ?
C70 H70A 0.9600 . ?
C70 H70B 0.9600 . ?
C70 H70C 0.9600 . ?

loop_
_geom_torsion_atom_site_label_1
_geom_torsion_atom_site_label_2
_geom_torsion_atom_site_label_3
_geom_torsion_atom_site_label_4
_geom_torsion
_geom_torsion_site_symmetry_1
_geom_torsion_site_symmetry_2
_geom_torsion_site_symmetry_3
_geom_torsion_site_symmetry_4
_geom_torsion_publ_flag
N1 C13 C14 C15 -27.9(4) . . . . ?
N1 C13 C14 C39 154.2(2) . . . . ?
N1 C13 C42 C41 -167.5(2) . . . . ?
N1 C13 C42 B1 15.6(3) . . . . ?
N2 C41 C42 C13 -174.7(2) . . . . ?
N2 C41 C42 B1 2.2(3) . . . . ?
N2 C43 C44 C45 -176.9(3) . . . . ?
N2 C43 C48 C47 177.9(2) . . . . ?
N2 C43 C48 C49 0.6(3) . . . . ?
N3 C23 C24 C25 177.2(4) . . . . ?
N3 C23 C28 C27 -179.2(3) . . . . ?
N3 C23 C28 C29 -1.4(4) . . . . ?
C1 C2 C3 C4 -2.0(5) . . . . ?
C1 C2 C3 C56 175.4(3) . . . . ?
C2 C1 C6 N1 -175.8(2) . . . . ?
C2 C1 C6 C5 3.7(4) . . . . ?
C2 C1 B1 C42 172.3(2) . . . . ?
C2 C1 B1 C53 -2.8(4) . . . . ?
C2 C3 C4 C5 1.5(4) . . . . ?
C2 C3 C56 C62A 12.2(7) . . . . ?
C2 C3 C56 C63A -107.9(4) . . . . ?
C2 C3 C56 C64A 136.9(5) . . . . ?
C2 C3 C56 C62 50.3(7) . . . . ?
C2 C3 C56 C63 -54.8(7) . . . . ?
C2 C3 C56 C64 166.5(9) . . . . ?
C3 C4 C5 C6 1.4(4) . . . . ?
C3 C4 C5 C7 -179.3(3) . . . . ?
C4 C3 C56 C62A -170.4(5) . . . . ?
C4 C3 C56 C63A 69.5(5) . . . . ?
C4 C3 C56 C64A -45.7(6) . . . . ?
C4 C3 C56 C62 -132.4(7) . . . . ?
C4 C3 C56 C63 122.5(7) . . . . ?
C4 C3 C56 C64 -16.1(10) . . . . ?
C4 C5 C6 N1 175.3(2) . . . . ?
C4 C5 C6 C1 -4.2(4) . . . . ?
C4 C5 C7 C8 -0.3(5) . . . . ?
C4 C5 C7 C12 -179.7(3) . . . . ?
C5 C7 C8 C9 177.6(3) . . . . ?
C5 C7 C12 N1 4.5(3) . . . . ?
C5 C7 C12 C11 -172.4(2) . . . . ?
C6 N1 C12 C7 -7.1(3) . . . . ?
C6 N1 C12 C11 169.3(3) . . . . ?
C6 N1 C13 C14 159.1(2) . . . . ?
C6 N1 C13 C42 -19.9(3) . . . . ?
C6 C1 C2 C3 -0.5(4) . . . . ?
C6 C1 B1 C42 -8.0(3) . . . . ?
C6 C1 B1 C53 176.8(2) . . . . ?
C6 C5 C7 C8 179.1(3) . . . . ?
C6 C5 C7 C12 -0.3(3) . . . . ?
C7 C5 C6 N1 -4.2(3) . . . . ?
C7 C5 C6 C1 176.3(2) . . . . ?
C7 C8 C9 C10 -3.2(4) . . . . ?
C7 C8 C9 C55 174.6(3) . . . . ?
C8 C7 C12 N1 -174.9(2) . . . . ?
C8 C7 C12 C11 8.2(4) . . . . ?
C8 C9 C10 C11 4.8(5) . . . . ?
C8 C9 C55 C59A 52.6(7) . . . . ?
C8 C9 C55 C60A -61.2(6) . . . . ?
C8 C9 C55 C61A -176.5(6) . . . . ?
C8 C9 C55 C59 127.9(5) . . . . ?
C8 C9 C55 C60 6.6(8) . . . . ?
C8 C9 C55 C61 -122.0(6) . . . . ?
C9 C10 C11 C12 0.1(4) . . . . ?
C10 C9 C55 C59A -129.8(6) . . . . ?
C10 C9 C55 C60A 116.5(5) . . . . ?
C10 C9 C55 C61A 1.2(7) . . . . ?
C10 C9 C55 C59 -54.4(6) . . . . ?
C10 C9 C55 C60 -175.7(7) . . . . ?
C10 C9 C55 C61 55.7(7) . . . . ?
C10 C11 C12 N1 177.3(3) . . . . ?
C10 C11 C12 C7 -6.6(4) . . . . ?
C12 N1 C6 C1 -173.5(2) . . . . ?
C12 N1 C6 C5 7.0(3) . . . . ?
C12 N1 C13 C14 -16.4(4) . . . . ?
C12 N1 C13 C42 164.6(2) . . . . ?
C12 C7 C8 C9 -3.1(4) . . . . ?
C13 N1 C6 C1 10.1(4) . . . . ?
C13 N1 C6 C5 -169.4(2) . . . . ?
C13 N1 C12 C7 168.8(2) . . . . ?
C13 N1 C12 C11 -14.7(4) . . . . ?
C13 C14 C15 C16 -25.7(4) . . . . ?
C13 C14 C15 C32 152.8(2) . . . . ?
C13 C14 C39 C38 -157.7(2) . . . . ?
C13 C14 C39 C40 18.9(4) . . . . ?
C13 C42 B1 C1 -1.9(3) . . . . ?
C13 C42 B1 C53 173.9(2) . . . . ?
C14 C13 C42 C41 13.5(3) . . . . ?
C14 C13 C42 B1 -163.4(2) . . . . ?
C14 C15 C16 C17 -5.9(5) . . . . ?
C14 C15 C16 C30 168.8(2) . . . . ?
C14 C15 C32 C31 -169.3(2) . . . . ?
C14 C15 C32 C33 12.8(4) . . . . ?
C14 C39 C40 C41 2.1(4) . . . . ?
C15 C14 C39 C38 24.2(4) . . . . ?
C15 C14 C39 C40 -159.2(2) . . . . ?
C15 C16 C17 C18 -12.2(6) . . . . ?
C15 C16 C17 C22 172.0(3) . . . . ?
C15 C16 C30 N3 -173.9(2) . . . . ?
C15 C16 C30 C29 3.6(4) . . . . ?
C15 C32 C33 C34 -173.7(3) . . . . ?
C15 C32 C33 C38 7.9(4) . . . . ?
C16 C15 C32 C31 9.3(4) . . . . ?
C16 C15 C32 C33 -168.6(2) . . . . ?
C16 C17 C18 C19 -179.3(3) . . . . ?
C16 C17 C22 N3 2.3(3) . . . . ?
C16 C17 C22 C21 -179.3(3) . . . . ?
C17 C16 C30 N3 2.8(3) . . . . ?
C17 C16 C30 C29 -179.7(3) . . . . ?
C17 C18 C19 C20 1.3(5) . . . . ?
C18 C17 C22 N3 -174.3(2) . . . . ?
C18 C17 C22 C21 4.2(4) . . . . ?
C18 C19 C20 C21 1.6(6) . . . . ?
C19 C20 C21 C22 -1.4(5) . . . . ?
C20 C21 C22 N3 176.6(3) . . . . ?
C20 C21 C22 C17 -1.5(5) . . . . ?
C22 N3 C23 C24 -0.4(7) . . . . ?
C22 N3 C23 C28 177.8(4) . . . . ?
C22 N3 C30 C16 -1.4(3) . . . . ?
C22 N3 C30 C29 -179.4(2) . . . . ?
C22 C17 C18 C19 -3.9(4) . . . . ?
C23 N3 C22 C17 -176.5(4) . . . . ?
C23 N3 C22 C21 5.2(7) . . . . ?
C23 N3 C30 C16 176.2(2) . . . . ?
C23 N3 C30 C29 -1.8(3) . . . . ?
C23 C24 C25 C26 2.4(7) . . . . ?
C23 C28 C29 C30 0.4(3) . . . . ?
C23 C28 C29 C31 179.5(4) . . . . ?
C24 C23 C28 C27 -0.8(5) . . . . ?
C24 C23 C28 C29 176.9(3) . . . . ?
C24 C25 C26 C27 -2.4(9) . . . . ?
C25 C26 C27 C28 0.6(9) . . . . ?
C26 C27 C28 C23 0.9(7) . . . . ?
C26 C27 C28 C29 -176.2(5) . . . . ?
C27 C28 C29 C30 177.7(4) . . . . ?
C27 C28 C29 C31 -3.2(8) . . . . ?
C28 C23 C24 C25 -0.8(6) . . . . ?
C28 C29 C30 N3 0.9(3) . . . . ?
C28 C29 C30 C16 -176.6(3) . . . . ?
C28 C29 C31 C32 176.2(4) . . . . ?
C29 C31 C32 C15 -1.6(4) . . . . ?
C29 C31 C32 C33 176.3(3) . . . . ?
C30 N3 C22 C17 -0.7(3) . . . . ?
C30 N3 C22 C21 -178.9(3) . . . . ?
C30 N3 C23 C24 -176.3(4) . . . . ?
C30 N3 C23 C28 1.9(3) . . . . ?
C30 C16 C17 C18 172.7(3) . . . . ?
C30 C16 C17 C22 -3.0(3) . . . . ?
C30 C29 C31 C32 -4.7(4) . . . . ?
C31 C29 C30 N3 -178.5(3) . . . . ?
C31 C29 C30 C16 3.9(5) . . . . ?
C31 C32 C33 C34 8.3(4) . . . . ?
C31 C32 C33 C38 -170.1(3) . . . . ?
C32 C15 C16 C17 175.6(3) . . . . ?
C32 C15 C16 C30 -9.7(3) . . . . ?
C32 C33 C34 C35 -176.1(3) . . . . ?
C32 C33 C38 C37 173.4(3) . . . . ?
C32 C33 C38 C39 -12.9(4) . . . . ?
C33 C34 C35 C36 1.6(6) . . . . ?
C33 C38 C39 C14 -3.2(4) . . . . ?
C33 C38 C39 C40 -179.7(3) . . . . ?
C34 C33 C38 C37 -5.0(4) . . . . ?
C34 C33 C38 C39 168.6(3) . . . . ?
C34 C35 C36 C37 -2.6(6) . . . . ?
C35 C36 C37 C38 -0.3(6) . . . . ?
C36 C37 C38 C33 4.1(5) . . . . ?
C36 C37 C38 C39 -169.5(3) . . . . ?
C37 C38 C39 C14 170.3(3) . . . . ?
C37 C38 C39 C40 -6.2(4) . . . . ?
C38 C33 C34 C35 2.3(5) . . . . ?
C38 C39 C40 C41 178.5(2) . . . . ?
C39 C14 C15 C16 152.2(2) . . . . ?
C39 C14 C15 C32 -29.3(3) . . . . ?
C39 C40 C41 N2 166.8(2) . . . . ?
C39 C40 C41 C42 -16.4(4) . . . . ?
C40 C41 C42 C13 8.4(3) . . . . ?
C40 C41 C42 B1 -174.8(2) . . . . ?
C41 N2 C43 C44 5.1(5) . . . . ?
C41 N2 C43 C48 -172.7(2) . . . . ?
C41 N2 C54 C49 173.7(2) . . . . ?
C41 N2 C54 C53 -4.2(4) . . . . ?
C41 C42 B1 C1 -178.6(2) . . . . ?
C41 C42 B1 C53 -2.8(3) . . . . ?
C42 C13 C14 C15 151.1(2) . . . . ?
C42 C13 C14 C39 -26.9(3) . . . . ?
C43 N2 C41 C40 -11.4(4) . . . . ?
C43 N2 C41 C42 171.7(2) . . . . ?
C43 N2 C54 C49 1.2(3) . . . . ?
C43 N2 C54 C53 -176.8(2) . . . . ?
C43 C44 C45 C46 0.1(6) . . . . ?
C43 C48 C49 C50 174.4(3) . . . . ?
C43 C48 C49 C54 0.2(3) . . . . ?
C44 C43 C48 C47 -0.2(4) . . . . ?
C44 C43 C48 C49 -177.6(3) . . . . ?
C44 C45 C46 C47 -1.3(5) . . . . ?
C44 C45 C46 C58 177.5(4) . . . . ?
C45 C46 C47 C48 1.7(5) . . . . ?
C45 C46 C58 C65A -166.5(6) . . . . ?
C45 C46 C58 C66A 86.9(6) . . . . ?
C45 C46 C58 C67A -19.4(8) . . . . ?
C45 C46 C58 C68 160.4(7) . . . . ?
C45 C46 C58 C69 22.7(8) . . . . ?
C45 C46 C58 C70 -87.7(6) . . . . ?
C46 C47 C48 C43 -1.0(4) . . . . ?
C46 C47 C48 C49 175.6(3) . . . . ?
C47 C46 C58 C65A 12.2(8) . . . . ?
C47 C46 C58 C66A -94.3(6) . . . . ?
C47 C46 C58 C67A 159.4(7) . . . . ?
C47 C46 C58 C68 -20.9(8) . . . . ?
C47 C46 C58 C69 -158.6(7) . . . . ?
C47 C46 C58 C70 91.0(6) . . . . ?
C47 C48 C49 C50 -2.6(5) . . . . ?
C47 C48 C49 C54 -176.8(3) . . . . ?
C48 C43 C44 C45 0.7(5) . . . . ?
C48 C49 C50 C51 -174.3(3) . . . . ?
C48 C49 C54 N2 -0.8(3) . . . . ?
C48 C49 C54 C53 177.2(2) . . . . ?
C49 C50 C51 C52 -1.8(4) . . . . ?
C49 C50 C51 C57 172.7(2) . . . . ?
C50 C49 C54 N2 -176.0(2) . . . . ?
C50 C49 C54 C53 2.0(4) . . . . ?
C50 C51 C52 C53 3.4(4) . . . . ?
C50 C51 C57 C65 60.7(4) . . . . ?
C50 C51 C57 C66 -58.6(3) . . . . ?
C50 C51 C57 C67 -177.7(3) . . . . ?
C51 C52 C53 C54 -2.2(4) . . . . ?
C51 C52 C53 B1 170.7(2) . . . . ?
C52 C51 C57 C65 -125.0(3) . . . . ?
C52 C51 C57 C66 115.7(3) . . . . ?
C52 C51 C57 C67 -3.4(4) . . . . ?
C52 C53 C54 N2 177.1(2) . . . . ?
C52 C53 C54 C49 -0.6(3) . . . . ?
C52 C53 B1 C1 2.6(4) . . . . ?
C52 C53 B1 C42 -172.6(2) . . . . ?
C54 N2 C41 C40 178.1(2) . . . . ?
C54 N2 C41 C42 1.2(3) . . . . ?
C54 N2 C43 C44 176.7(3) . . . . ?
C54 N2 C43 C48 -1.1(3) . . . . ?
C54 C49 C50 C51 -0.7(4) . . . . ?
C54 C53 B1 C1 175.3(2) . . . . ?
C54 C53 B1 C42 0.1(3) . . . . ?
C55 C9 C10 C11 -173.0(3) . . . . ?
C56 C3 C4 C5 -175.9(3) . . . . ?
C57 C51 C52 C53 -171.0(2) . . . . ?
C58 C46 C47 C48 -177.1(3) . . . . ?
B1 C1 C2 C3 179.1(3) . . . . ?
B1 C1 C6 N1 4.5(4) . . . . ?
B1 C1 C6 C5 -176.0(2) . . . . ?
B1 C53 C54 N2 3.3(4) . . . . ?
B1 C53 C54 C49 -174.4(2) . . . . ?
